data_1518863
loop_
_publ_author_name
'G. L. Pascut'
'T. Birol'
'M. J. Gutmann'
'J. J. Yang'
'S.-W. Cheong'
'K. Haule'
'V. Kiryukhin'

_publ_section_title
;
 Series of alternating states with unpolarized and spin-polarized bands in
 dimerized IrTe2
;
_journal_name_full 'Physical Review B'
_journal_page_first 195122
_journal_volume 90
_journal_year 2015
_chemical_formula_structural 'Ir Te1.6 Se0.4'
_chemical_formula_sum 'Ir Se0.4 Te1.6'
_chemical_name_systematic 'Iridium telluride'
_space_group_IT_number 15
_symmetry_cell_setting monoclinic
_symmetry_space_group_name_Hall '-C 2yc'
_symmetry_space_group_name_H-M 'C 1 2/c 1'
_cell_angle_alpha 90.
_cell_angle_beta 99.283(4)
_cell_angle_gamma 90.
_cell_formula_units_Z 6
_cell_length_a 12.6659(6)
_cell_length_b 3.92240(10)
_cell_length_c 16.9186(7)
_cell_measurement_temperature 300
_cell_volume 829.52(6)
_refine_ls_R_factor_all 0.055
_cod_data_source_file IrTe2-ninf.cif
_cod_data_source_block 1
_cod_original_sg_symbol_H-M 'C 2/c'
_cod_original_formula_sum 'Ir Te1.6 Se0.4'
_cod_database_code 1518863

loop_
_symmetry_equiv_pos_site_id
_symmetry_equiv_pos_as_xyz
1 'x, y, z'
2 '-x, y, -z+1/2'
3 '-x, -y, -z'
4 'x, -y, z+1/2'
5 'x+1/2, y+1/2, z'
6 '-x+1/2, y+1/2, -z+1/2'
7 '-x+1/2, -y+1/2, -z'
8 'x+1/2, -y+1/2, z+1/2'

loop_
_atom_site_label
_atom_site_type_symbol
_atom_site_symmetry_multiplicity
_atom_site_Wyckoff_symbol
_atom_site_fract_x
_atom_site_fract_y
_atom_site_fract_z
_atom_site_U_iso_or_equiv
_atom_site_occupancy
_atom_site_attached_hydrogens
Ir1 Ir4+ 4 e 0 0.08032(15) 0.25 0.00884(10) 1 0
Ir2 Ir4+ 8 f 0.31705(3) 0.09017(11) 0.07356(2) 0.00917(8) 1 0
Te1 Te2- 8 f 0.36061(6) 0.0795(2) 0.23225(4) 0.00978(16) 0.793(9) 0
Te2 Te2- 8 f 0.31710(6) 0.0823(2) 0.42469(4) 0.01082(17) 0.812(9) 0
Te3 Te2- 8 f 0.03864(6) 0.0832(2) 0.40262(4) 0.00976(16) 0.793(9) 0
Se1 Se2- 8 f 0.36061(6) 0.0795(2) 0.23225(4) 0.00978(16) 0.207(9) 0
Se2 Se2- 8 f 0.31710(6) 0.0823(2) 0.42469(4) 0.01082(17) 0.188(9) 0
Se3 Se2- 8 f 0.03864(6) 0.0832(2) 0.40262(4) 0.00976(16) 0.207(9) 0
